data_4100340
loop_
_publ_author_name
'Kazuhiro Takenaka'

_journal_name_full 'Journal of the American Chemical Society'
_journal_year 2005
_chemical_formula_moiety 'C33 H45 Cl3 N2 Pd '
_chemical_formula_sum 'C33 H45 Cl3 N2 Pd'
_chemical_formula_weight 682.49
_space_group_IT_number 61
_symmetry_cell_setting orthorhombic
_symmetry_space_group_name_Hall '-P 2ac 2ab'
_symmetry_space_group_name_H-M 'P b c a'
_cell_angle_alpha 90
_cell_angle_beta 90
_cell_angle_gamma 90
_cell_formula_units_Z 16
_cell_length_a 20.739(3)
_cell_length_b 22.011(3)
_cell_length_c 28.091(4)
_cell_measurement_temperature 173.1
_cell_volume 12822.9(35)
_exptl_crystal_density_diffrn 1.414
_cod_original_sg_symbol_Hall 'P 21/B 21/C 21/A '
_cod_original_sg_symbol_H-M 'P 21/b 21/c 21/a'
_cod_original_formula_sum 'C33 H45 Cl3 N2 Pd '
_cod_database_code 4100340

loop_
_symmetry_equiv_pos_as_xyz
x,y,z
-x,-y,-z
-x+1/2,y+1/2,z
x+1/2,-y+1/2,-z
x,-y+1/2,z+1/2
-x,y+1/2,-z+1/2
-x+1/2,-y,z+1/2
x+1/2,y,-z+1/2

loop_
_atom_site_label
_atom_site_type_symbol
_atom_site_fract_x
_atom_site_fract_y
_atom_site_fract_z
_atom_site_U_iso_or_equiv
_atom_site_adp_type
_atom_site_occupancy
_atom_site_symmetry_multiplicity
_atom_site_calc_flag
_atom_site_refinement_flags
_atom_site_disorder_assembly
_atom_site_disorder_group
Pd(1) Pd 0.10650(2) 0.59107(2) 0.698120(10) 0.02686(10) Uani 1.00 1 d . . .
Pd(2) Pd 0.11966(2) 0.22405(2) 0.155810(10) 0.02535(10) Uani 1.00 1 d . . .
Cl(1) Cl 0.09445(7) 0.53452(6) 0.77399(4) 0.0403(4) Uani 1.00 1 d . . .
Cl(2) Cl 0.15923(6) 0.23233(7) 0.07511(5) 0.0404(4) Uani 1.00 1 d . . .
Cl(3) Cl 0.0377(6) 0.0951(6) 0.0269(4) 0.115(4) Uiso 0.25 1 d P . .
Cl(4) Cl 0.1458(4) 0.1145(4) -0.0433(3) 0.119(2) Uiso 0.45 1 d P . .
Cl(5) Cl 0.7144(2) 0.0941(2) 0.13922(12) 0.0668(9) Uiso 0.65 1 d P . .
Cl(6) Cl 0.6968(2) -0.0029(2) 0.06381(13) 0.0875(10) Uiso 0.65 1 d P . .
Cl(7) Cl 0.6670(4) 0.0262(4) 0.0602(3) 0.116(3) Uiso 0.35 1 d P . .
Cl(8) Cl 0.7216(4) 0.0712(4) 0.1485(3) 0.084(2) Uiso 0.35 1 d P . .
Cl(10) Cl 0.0532(2) 0.0614(2) 0.0091(1) 0.1074(11) Uiso 0.75 1 d P . .
Cl(12) Cl 0.1649(3) 0.0794(3) -0.0444(2) 0.122(2) Uiso 0.55 1 d P . .
N(1) N 0.1813(2) 0.6543(2) 0.7129(1) 0.0278(11) Uani 1.00 1 d . . .
N(2) N 0.0359(2) 0.5477(2) 0.6561(1) 0.0288(11) Uani 1.00 1 d . . .
N(3) N 0.0566(2) 0.3021(2) 0.1570(2) 0.0292(11) Uani 1.00 1 d . . .
N(4) N 0.1671(2) 0.1411(2) 0.1824(1) 0.0285(11) Uani 1.00 1 d . . .
C(1) C 0.1232(2) 0.6261(2) 0.6364(2) 0.031(1) Uani 1.00 1 d . . .
C(2) C 0.0898(2) 0.6051(2) 0.5979(2) 0.032(1) Uani 1.00 1 d . . .
C(3) C 0.1061(3) 0.6256(3) 0.5523(2) 0.038(2) Uani 1.00 1 d . . .
C(4) C 0.1555(3) 0.6667(2) 0.5450(2) 0.034(2) Uani 1.00 1 d . . .
C(5) C 0.1884(2) 0.6861(2) 0.5846(2) 0.030(1) Uani 1.00 1 d . . .
C(6) C 0.1730(2) 0.6665(2) 0.6303(2) 0.0281(13) Uani 1.00 1 d . . .
C(7) C 0.2026(2) 0.6813(2) 0.6747(2) 0.030(1) Uani 1.00 1 d . . .
C(8) C 0.0408(3) 0.5630(3) 0.6115(2) 0.036(2) Uani 1.00 1 d . . .
C(9) C 0.1759(3) 0.6873(3) 0.4952(2) 0.044(2) Uani 1.00 1 d . . .
C(10) C 0.1339(4) 0.6644(5) 0.4567(2) 0.095(3) Uani 1.00 1 d . . .
C(11) C 0.2388(4) 0.6598(4) 0.4864(2) 0.082(3) Uani 1.00 1 d . . .
C(12) C 0.1793(4) 0.7594(4) 0.4938(3) 0.076(3) Uani 1.00 1 d . . .
C(13) C 0.2064(2) 0.6708(2) 0.7604(2) 0.030(1) Uani 1.00 1 d . . .
C(14) C 0.1528(2) 0.6947(2) 0.7906(2) 0.030(1) Uani 1.00 1 d . . .
C(15) C 0.2547(2) 0.7244(3) 0.7594(2) 0.039(2) Uani 1.00 1 d . . .
C(16) C 0.2345(3) 0.6101(3) 0.7824(2) 0.037(2) Uani 1.00 1 d . . .
C(17) C 0.2547(3) 0.6245(3) 0.8334(2) 0.042(2) Uani 1.00 1 d . . .
C(18) C 0.3029(3) 0.6775(3) 0.8327(2) 0.053(2) Uani 1.00 1 d . . .
C(19) C 0.2758(3) 0.7380(3) 0.8101(2) 0.047(2) Uani 1.00 1 d . . .
C(20) C 0.2224(3) 0.7616(3) 0.8405(2) 0.042(2) Uani 1.00 1 d . . .
C(21) C 0.1737(2) 0.7091(3) 0.8414(2) 0.033(1) Uani 1.00 1 d . . .
C(22) C 0.2001(3) 0.6474(3) 0.8630(2) 0.038(2) Uani 1.00 1 d . . .
C(23) C -0.0136(2) 0.5044(2) 0.6726(2) 0.032(1) Uani 1.00 1 d . . .
C(24) C 0.0157(2) 0.4415(2) 0.6888(2) 0.033(2) Uani 1.00 1 d . . .
C(25) C -0.0612(3) 0.4889(3) 0.6342(2) 0.046(2) Uani 1.00 1 d . . .
C(26) C -0.0457(3) 0.5374(3) 0.7144(2) 0.040(2) Uani 1.00 1 d . . .
C(27) C -0.0936(3) 0.4925(3) 0.7347(2) 0.047(2) Uani 1.00 1 d . . .
C(28) C -0.0637(3) 0.4304(3) 0.7516(2) 0.047(2) Uani 1.00 1 d . . .
C(29) C -0.0331(2) 0.3967(3) 0.7096(2) 0.038(2) Uani 1.00 1 d . . .
C(30) C -0.0802(3) 0.3817(3) 0.6713(2) 0.049(2) Uani 1.00 1 d . . .
C(31) C -0.1105(3) 0.4445(3) 0.6555(2) 0.050(2) Uani 1.00 1 d . . .
C(32) C -0.1414(3) 0.4766(3) 0.6973(2) 0.055(2) Uani 1.00 1 d . . .
C(33) C 0.0894(2) 0.2192(2) 0.2198(2) 0.0276(13) Uani 1.00 1 d . . .
C(34) C 0.0478(2) 0.2645(2) 0.2352(2) 0.031(1) Uani 1.00 1 d . . .
C(35) C 0.0239(2) 0.2590(2) 0.2809(2) 0.034(2) Uani 1.00 1 d . . .
C(36) C 0.0405(2) 0.2082(3) 0.3110(2) 0.034(2) Uani 1.00 1 d . . .
C(37) C 0.0826(2) 0.1629(3) 0.2938(2) 0.033(2) Uani 1.00 1 d . . .
C(38) C 0.1078(2) 0.1683(2) 0.2482(2) 0.0283(13) Uani 1.00 1 d . . .
C(39) C 0.0313(2) 0.3095(2) 0.1986(2) 0.029(1) Uani 1.00 1 d . . .
C(40) C 0.1511(2) 0.1265(2) 0.2253(2) 0.031(1) Uani 1.00 1 d . . .
C(41) C 0.0139(3) 0.2031(3) 0.3612(2) 0.047(2) Uani 1.00 1 d . . .
C(42) C 0.0267(5) 0.1409(5) 0.3852(4) 0.062(3) Uiso 0.70 1 d P . .
C(43) C 0.0339(5) 0.2629(5) 0.3893(4) 0.060(3) Uiso 0.70 1 d P . .
C(44) C -0.0592(4) 0.2112(4) 0.3564(3) 0.045(2) Uiso 0.70 1 d P . .
C(45) C 0.0384(2) 0.3446(2) 0.1167(2) 0.029(1) Uani 1.00 1 d . . .
C(46) C -0.0119(3) 0.3931(3) 0.1290(2) 0.037(2) Uani 1.00 1 d . . .
C(47) C 0.0155(2) 0.3005(3) 0.0766(2) 0.036(2) Uani 1.00 1 d . . .
C(48) C 0.0950(2) 0.3820(2) 0.1005(2) 0.030(1) Uani 1.00 1 d . . .
C(49) C -0.0496(3) 0.3897(3) 0.0448(2) 0.046(2) Uani 1.00 1 d . . .
C(50) C 0.0003(3) 0.3418(3) 0.0323(2) 0.040(2) Uani 1.00 1 d . . .
C(51) C 0.0576(3) 0.3774(3) 0.0169(2) 0.041(2) Uani 1.00 1 d . . .
C(52) C 0.0796(2) 0.4223(3) 0.0563(2) 0.037(2) Uani 1.00 1 d . . .
C(53) C 0.0290(3) 0.4702(3) 0.0688(2) 0.043(2) Uani 1.00 1 d . . .
C(54) C -0.0278(3) 0.4330(3) 0.0852(2) 0.043(2) Uani 1.00 1 d . . .
C(55) C 0.2110(2) 0.1002(2) 0.1559(2) 0.0278(13) Uani 1.00 1 d . . .
C(56) C 0.1777(2) 0.0721(2) 0.1124(2) 0.035(2) Uani 1.00 1 d . . .
C(57) C 0.2379(2) 0.0444(3) 0.1848(2) 0.039(2) Uani 1.00 1 d . . .
C(58) C 0.2629(2) 0.1443(2) 0.1396(2) 0.030(1) Uani 1.00 1 d . . .
C(59) C 0.2498(3) -0.0204(3) 0.1105(3) 0.050(2) Uani 1.00 1 d . . .
C(60) C 0.2826(3) 0.0064(3) 0.1532(2) 0.044(2) Uani 1.00 1 d . . .
C(61) C 0.3340(3) 0.0506(3) 0.1370(2) 0.041(2) Uani 1.00 1 d . . .
C(62) C 0.3070(2) 0.1058(2) 0.1080(2) 0.035(2) Uani 1.00 1 d . . .
C(63) C 0.2727(3) 0.0801(3) 0.0650(2) 0.040(2) Uani 1.00 1 d . . .
C(64) C 0.2224(3) 0.0346(3) 0.0815(2) 0.044(2) Uani 1.00 1 d . . .
C(65) C 0.0914(6) 0.1298(6) -0.0119(5) 0.138(4) Uiso 1.00 1 d . . .
C(66) C 0.6748(5) 0.0278(4) 0.1190(4) 0.099(3) Uiso 1.00 1 d . . .
C(67) C 0.0718(11) 0.2233(11) 0.3969(8) 0.061(6) Uiso 0.30 1 d P . .
C(68) C -0.035(1) 0.2439(13) 0.3749(10) 0.078(8) Uiso 0.30 1 d P . .
C(69) C 0.0032(8) 0.1263(8) 0.3750(6) 0.022(4) Uiso 0.30 1 d P . .
H(1) H 0.0828(4) 0.6116(4) 0.5256(3) 0.046(2) Uiso 1.00 1 c . . .
H(2) H 0.2228(3) 0.7134(3) 0.5801(2) 0.038(2) Uiso 1.00 1 c . . .
H(3) H 0.2365(3) 0.7096(3) 0.6762(3) 0.036(2) Uiso 1.00 1 c . . .
H(4) H 0.0126(3) 0.5471(3) 0.5888(3) 0.042(2) Uiso 1.00 1 c . . .
H(5) H 0.0954(5) 0.6810(6) 0.4628(3) 0.105(5) Uiso 1.00 1 c . . .
H(6) H 0.1483(5) 0.6783(6) 0.4264(3) 0.105(5) Uiso 1.00 1 c . . .
H(7) H 0.1326(5) 0.6180(6) 0.4567(3) 0.105(5) Uiso 1.00 1 c . . .
H(8) H 0.2364(5) 0.6134(6) 0.4878(3) 0.098(4) Uiso 1.00 1 c . . .
H(9) H 0.2512(5) 0.6723(6) 0.4558(3) 0.098(4) Uiso 1.00 1 c . . .
H(10) H 0.2651(5) 0.6748(6) 0.5099(3) 0.098(4) Uiso 1.00 1 c . . .
H(11) H 0.2067(6) 0.7751(5) 0.5174(3) 0.094(4) Uiso 1.00 1 c . . .
H(12) H 0.1920(6) 0.7737(5) 0.4634(3) 0.094(4) Uiso 1.00 1 c . . .
H(13) H 0.1397(6) 0.7770(5) 0.5003(3) 0.094(4) Uiso 1.00 1 c . . .
H(14) H 0.1367(3) 0.7328(3) 0.7763(2) 0.035(2) Uiso 1.00 1 c . . .
H(15) H 0.1222(3) 0.6623(3) 0.7909(2) 0.035(2) Uiso 1.00 1 c . . .
H(16) H 0.2885(3) 0.7099(4) 0.7410(3) 0.043(2) Uiso 1.00 1 c . . .
H(17) H 0.2382(3) 0.7618(4) 0.7460(3) 0.043(2) Uiso 1.00 1 c . . .
H(18) H 0.2052(4) 0.5766(4) 0.7828(3) 0.045(2) Uiso 1.00 1 c . . .
H(19) H 0.2687(4) 0.5973(4) 0.7644(3) 0.045(2) Uiso 1.00 1 c . . .
H(20) H 0.2718(4) 0.5867(4) 0.8473(3) 0.051(3) Uiso 1.00 1 c . . .
H(21) H 0.3155(4) 0.6863(4) 0.8647(3) 0.060(3) Uiso 1.00 1 c . . .
H(22) H 0.3365(4) 0.6632(4) 0.8148(3) 0.060(3) Uiso 1.00 1 c . . .
H(23) H 0.3055(4) 0.7701(4) 0.8093(3) 0.055(3) Uiso 1.00 1 c . . .
H(24) H 0.2360(3) 0.7706(4) 0.8718(3) 0.046(2) Uiso 1.00 1 c . . .
H(25) H 0.2063(3) 0.7998(4) 0.8266(3) 0.046(2) Uiso 1.00 1 c . . .
H(26) H 0.1397(3) 0.7232(3) 0.8598(3) 0.039(2) Uiso 1.00 1 c . . .
H(27) H 0.1696(3) 0.6141(4) 0.8627(3) 0.044(2) Uiso 1.00 1 c . . .
H(28) H 0.2124(3) 0.6545(4) 0.8949(3) 0.044(2) Uiso 1.00 1 c . . .
H(29) H 0.0349(3) 0.4211(3) 0.6628(3) 0.037(2) Uiso 1.00 1 c . . .
H(30) H 0.0450(3) 0.4508(3) 0.7128(3) 0.037(2) Uiso 1.00 1 c . . .
H(31) H -0.0791(3) 0.5278(4) 0.6230(3) 0.053(3) Uiso 1.00 1 c . . .
H(32) H -0.0418(3) 0.4676(4) 0.6082(3) 0.053(3) Uiso 1.00 1 c . . .
H(33) H -0.0166(4) 0.5473(4) 0.7381(3) 0.051(3) Uiso 1.00 1 c . . .
H(34) H -0.0645(4) 0.5760(4) 0.7036(3) 0.051(3) Uiso 1.00 1 c . . .
H(35) H -0.1129(4) 0.5123(4) 0.7610(3) 0.055(3) Uiso 1.00 1 c . . .
H(36) H -0.0339(4) 0.4402(4) 0.7750(3) 0.054(3) Uiso 1.00 1 c . . .
H(37) H -0.0934(4) 0.4024(4) 0.7652(3) 0.054(3) Uiso 1.00 1 c . . .
H(38) H -0.0151(3) 0.3575(4) 0.7202(3) 0.046(2) Uiso 1.00 1 c . . .
H(39) H -0.0610(4) 0.3617(4) 0.6455(3) 0.057(3) Uiso 1.00 1 c . . .
H(40) H -0.1101(4) 0.3538(4) 0.6846(3) 0.057(3) Uiso 1.00 1 c . . .
H(41) H -0.1404(4) 0.4342(4) 0.6316(3) 0.056(3) Uiso 1.00 1 c . . .
H(42) H -0.1708(4) 0.4467(5) 0.7104(3) 0.064(3) Uiso 1.00 1 c . . .
H(43) H -0.1618(4) 0.5139(5) 0.6873(3) 0.064(3) Uiso 1.00 1 c . . .
H(44) H -0.0043(3) 0.2901(4) 0.2923(3) 0.041(2) Uiso 1.00 1 c . . .
H(45) H 0.0944(3) 0.1283(4) 0.3136(3) 0.039(2) Uiso 1.00 1 c . . .
H(46) H 0.0037(3) 0.3433(3) 0.2044(2) 0.034(2) Uiso 1.00 1 c . . .
H(47) H 0.1666(3) 0.0900(3) 0.2412(3) 0.036(2) Uiso 1.00 1 c . . .
H(57) H -0.0470(3) 0.3696(3) 0.1390(3) 0.042(2) Uiso 1.00 1 c . . .
H(58) H 0.0015(3) 0.4198(3) 0.1543(3) 0.042(2) Uiso 1.00 1 c . . .
H(59) H 0.0450(3) 0.2697(3) 0.0687(3) 0.040(2) Uiso 1.00 1 c . . .
H(60) H -0.0210(3) 0.2792(3) 0.0866(3) 0.040(2) Uiso 1.00 1 c . . .
H(61) H 0.1082(3) 0.4096(3) 0.1253(3) 0.035(2) Uiso 1.00 1 c . . .
H(62) H 0.1262(3) 0.3524(3) 0.0927(3) 0.035(2) Uiso 1.00 1 c . . .
H(63) H -0.0593(4) 0.4147(4) 0.0179(3) 0.053(3) Uiso 1.00 1 c . . .
H(64) H -0.0843(4) 0.3664(4) 0.0552(3) 0.053(3) Uiso 1.00 1 c . . .
H(65) H -0.0138(3) 0.3146(4) 0.0072(3) 0.047(2) Uiso 1.00 1 c . . .
H(66) H 0.0883(4) 0.3464(4) 0.0097(3) 0.048(3) Uiso 1.00 1 c . . .
H(67) H 0.0485(4) 0.4014(4) -0.0109(3) 0.048(3) Uiso 1.00 1 c . . .
H(68) H 0.1146(3) 0.4454(3) 0.0462(3) 0.042(2) Uiso 1.00 1 c . . .
H(69) H 0.0427(4) 0.4975(4) 0.0940(3) 0.051(3) Uiso 1.00 1 c . . .
H(70) H 0.0191(4) 0.4951(4) 0.0419(3) 0.051(3) Uiso 1.00 1 c . . .
H(71) H -0.0588(4) 0.4626(4) 0.0930(3) 0.050(3) Uiso 1.00 1 c . . .
H(72) H 0.1468(3) 0.0434(3) 0.1232(3) 0.041(2) Uiso 1.00 1 c . . .
H(73) H 0.1599(3) 0.1060(3) 0.0948(3) 0.041(2) Uiso 1.00 1 c . . .
H(74) H 0.2594(3) 0.0610(4) 0.2117(3) 0.045(2) Uiso 1.00 1 c . . .
H(75) H 0.2065(3) 0.0167(4) 0.1955(3) 0.046(2) Uiso 1.00 1 c . . .
H(76) H 0.2467(3) 0.1793(3) 0.1220(3) 0.035(2) Uiso 1.00 1 c . . .
H(77) H 0.2842(3) 0.1604(3) 0.1666(3) 0.035(2) Uiso 1.00 1 c . . .
H(78) H 0.2779(4) -0.0447(4) 0.0916(3) 0.059(3) Uiso 1.00 1 c . . .
H(79) H 0.2183(4) -0.0488(4) 0.1210(3) 0.059(3) Uiso 1.00 1 c . . .
H(80) H 0.2989(4) -0.0280(4) 0.1707(3) 0.056(3) Uiso 1.00 1 c . . .
H(81) H 0.3554(3) 0.0669(4) 0.1640(3) 0.048(3) Uiso 1.00 1 c . . .
H(82) H 0.3618(3) 0.0268(4) 0.1177(3) 0.048(3) Uiso 1.00 1 c . . .
H(83) H 0.3388(3) 0.1336(3) 0.0974(3) 0.039(2) Uiso 1.00 1 c . . .
H(84) H 0.2550(3) 0.1151(4) 0.0481(3) 0.047(3) Uiso 1.00 1 c . . .
H(85) H 0.3001(3) 0.0578(4) 0.0446(3) 0.047(3) Uiso 1.00 1 c . . .
H(86) H 0.2020(4) 0.0176(4) 0.0547(3) 0.052(3) Uiso 1.00 1 c . . .

loop_
_atom_site_aniso_label
_atom_site_aniso_U_11
_atom_site_aniso_U_22
_atom_site_aniso_U_33
_atom_site_aniso_U_12
_atom_site_aniso_U_13
_atom_site_aniso_U_23
Pd(1) 0.0283(2) 0.0305(2) 0.0217(2) 0.0002(2) 0.0020(2) 0.0015(2)
Pd(2) 0.0218(2) 0.0296(2) 0.0246(2) 0.0005(2) 0.0023(2) 0.0006(2)
Cl(1) 0.0515(8) 0.0450(8) 0.0245(7) -0.0146(7) -0.0003(6) 0.0037(6)
Cl(2) 0.0376(7) 0.0526(9) 0.0311(7) 0.0132(6) 0.0091(6) 0.0066(6)
N(1) 0.025(2) 0.033(2) 0.025(2) 0.001(2) 0.002(2) -0.000(2)
N(2) 0.024(2) 0.035(3) 0.028(2) 0.001(2) -0.003(2) 0.003(2)
N(3) 0.020(2) 0.037(3) 0.031(2) 0.000(2) -0.001(2) -0.001(2)
N(4) 0.018(2) 0.038(3) 0.029(2) -0.000(2) -0.001(2) 0.001(2)
C(1) 0.032(3) 0.034(3) 0.026(3) 0.008(2) 0.004(2) -0.001(2)
C(2) 0.032(3) 0.037(3) 0.028(3) -0.003(2) 0.001(2) 0.002(2)
C(3) 0.043(3) 0.045(4) 0.025(3) -0.000(3) -0.003(3) 0.004(3)
C(4) 0.040(3) 0.036(3) 0.027(3) 0.002(3) 0.002(2) 0.007(2)
C(5) 0.035(3) 0.027(3) 0.029(3) -0.000(2) 0.007(2) 0.002(2)
C(6) 0.033(3) 0.027(3) 0.024(3) 0.004(2) 0.002(2) 0.000(2)
C(7) 0.028(3) 0.030(3) 0.032(3) -0.000(2) 0.006(2) -0.001(2)
C(8) 0.034(3) 0.044(3) 0.031(3) 0.003(3) -0.006(2) 0.000(3)
C(9) 0.047(4) 0.060(4) 0.025(3) -0.003(3) 0.004(3) 0.009(3)
C(10) 0.105(6) 0.153(9) 0.027(4) -0.065(6) -0.005(4) 0.027(5)
C(11) 0.083(6) 0.131(8) 0.033(4) 0.018(5) 0.021(4) 0.005(4)
C(12) 0.104(6) 0.077(5) 0.048(4) -0.012(5) 0.009(4) 0.028(4)
C(13) 0.024(3) 0.040(3) 0.024(3) -0.001(2) 0.003(2) -0.004(2)
C(14) 0.024(3) 0.033(3) 0.033(3) 0.002(2) 0.001(2) -0.004(2)
C(15) 0.026(3) 0.058(4) 0.032(3) -0.010(3) 0.002(2) -0.004(3)
C(16) 0.031(3) 0.049(4) 0.031(3) 0.011(3) 0.007(2) -0.002(3)
C(17) 0.036(3) 0.058(4) 0.032(3) 0.015(3) -0.002(3) 0.000(3)
C(18) 0.024(3) 0.105(6) 0.031(3) 0.005(3) -0.002(2) -0.007(3)
C(19) 0.030(3) 0.072(5) 0.037(3) -0.018(3) -0.001(3) -0.001(3)
C(20) 0.036(3) 0.054(4) 0.034(3) -0.007(3) -0.001(3) -0.011(3)
C(21) 0.027(3) 0.043(3) 0.030(3) 0.003(2) 0.007(2) -0.009(3)
C(22) 0.038(3) 0.051(4) 0.026(3) -0.000(3) -0.002(2) -0.002(3)
C(23) 0.024(3) 0.039(3) 0.033(3) -0.001(2) -0.001(2) 0.005(3)
C(24) 0.023(3) 0.042(3) 0.035(3) -0.001(2) -0.002(2) -0.005(3)
C(25) 0.028(3) 0.069(4) 0.039(3) -0.005(3) -0.007(3) 0.007(3)
C(26) 0.035(3) 0.041(3) 0.045(3) 0.010(3) 0.007(3) 0.005(3)
C(27) 0.029(3) 0.064(4) 0.049(4) 0.004(3) 0.016(3) -0.000(3)
C(28) 0.032(3) 0.063(4) 0.045(4) -0.009(3) 0.006(3) 0.011(3)
C(29) 0.027(3) 0.040(3) 0.047(3) -0.003(2) -0.004(3) 0.009(3)
C(30) 0.033(3) 0.056(4) 0.058(4) -0.014(3) 0.000(3) -0.000(3)
C(31) 0.027(3) 0.078(5) 0.045(4) -0.010(3) -0.009(3) 0.013(3)
C(32) 0.024(3) 0.077(5) 0.065(4) 0.007(3) 0.009(3) 0.015(4)
C(33) 0.021(2) 0.031(3) 0.031(3) -0.004(2) -0.000(2) 0.001(2)
C(34) 0.025(3) 0.034(3) 0.034(3) -0.006(2) 0.003(2) -0.002(2)
C(35) 0.029(3) 0.039(3) 0.036(3) -0.004(2) 0.009(2) -0.006(3)
C(36) 0.028(3) 0.043(3) 0.031(3) -0.008(2) 0.003(2) -0.001(3)
C(37) 0.027(3) 0.043(3) 0.030(3) -0.002(2) 0.001(2) 0.008(3)
C(38) 0.020(2) 0.035(3) 0.030(3) -0.003(2) -0.002(2) -0.003(2)
C(39) 0.025(3) 0.030(3) 0.032(3) 0.002(2) 0.001(2) -0.003(2)
C(40) 0.023(3) 0.033(3) 0.036(3) 0.003(2) -0.001(2) 0.002(2)
C(41) 0.048(4) 0.058(4) 0.036(3) -0.009(3) 0.019(3) -0.003(3)
C(45) 0.024(3) 0.032(3) 0.031(3) 0.000(2) -0.003(2) 0.001(2)
C(46) 0.030(3) 0.039(3) 0.041(3) 0.006(2) 0.000(3) -0.005(3)
C(47) 0.027(3) 0.040(3) 0.040(3) -0.005(2) -0.003(2) -0.004(3)
C(48) 0.026(3) 0.030(3) 0.034(3) -0.001(2) -0.005(2) 0.002(2)
C(49) 0.033(3) 0.055(4) 0.049(4) -0.003(3) -0.014(3) 0.005(3)
C(50) 0.032(3) 0.049(4) 0.039(3) -0.002(3) -0.011(3) -0.002(3)
C(51) 0.038(3) 0.055(4) 0.031(3) 0.002(3) -0.005(3) 0.010(3)
C(52) 0.028(3) 0.043(3) 0.040(3) -0.007(2) -0.006(3) 0.010(3)
C(53) 0.045(3) 0.043(4) 0.041(3) 0.000(3) -0.016(3) 0.005(3)
C(54) 0.031(3) 0.048(4) 0.050(4) 0.012(3) -0.007(3) 0.003(3)
C(55) 0.020(2) 0.030(3) 0.033(3) 0.000(2) 0.001(2) 0.001(2)
C(56) 0.023(3) 0.035(3) 0.045(3) -0.002(2) -0.001(2) -0.007(3)
C(57) 0.027(3) 0.043(3) 0.045(3) 0.006(2) 0.008(3) 0.009(3)
C(58) 0.021(2) 0.033(3) 0.036(3) -0.000(2) 0.001(2) -0.002(2)
C(59) 0.039(3) 0.028(3) 0.082(5) -0.001(3) 0.021(3) -0.010(3)
C(60) 0.037(3) 0.036(3) 0.060(4) 0.011(3) 0.012(3) 0.009(3)
C(61) 0.026(3) 0.049(4) 0.048(4) 0.008(3) 0.004(3) -0.005(3)
C(62) 0.022(3) 0.039(3) 0.043(3) -0.007(2) 0.007(2) -0.005(3)
C(63) 0.031(3) 0.046(4) 0.043(3) 0.007(3) 0.008(3) -0.008(3)
C(64) 0.031(3) 0.050(4) 0.052(4) -0.004(3) 0.002(3) -0.020(3)

loop_
_geom_bond_atom_site_label_1
_geom_bond_atom_site_label_2
_geom_bond_distance
_geom_bond_publ_flag
_geom_bond_site_symmetry_1
_geom_bond_site_symmetry_2
Pd(1) Cl(1) 2.481(1) yes . .
Pd(1) N(1) 2.126(4) yes . .
Pd(1) N(2) 2.110(4) yes . .
Pd(1) C(1) 1.930(5) yes . .
Pd(2) Cl(2) 2.418(1) yes . .
Pd(2) N(3) 2.160(4) yes . .
Pd(2) N(4) 2.203(4) yes . .
Pd(2) C(33) 1.906(5) yes . .
Cl(3) Cl(10) 0.95(1) yes . .
Cl(3) C(65) 1.74(2) yes . .
Cl(4) Cl(12) 0.87(1) yes . .
Cl(4) C(65) 1.47(1) yes . .
Cl(5) Cl(8) 0.586(9) yes . .
Cl(5) C(66) 1.77(1) yes . .
Cl(6) Cl(7) 0.90(1) yes . .
Cl(6) C(66) 1.75(1) yes . .
Cl(7) C(66) 1.66(1) yes . .
Cl(8) C(66) 1.59(1) yes . .
Cl(10) C(65) 1.80(1) yes . .
Cl(12) C(65) 2.09(1) yes . .
N(1) C(7) 1.303(6) yes . .
N(1) C(13) 1.477(6) yes . .
N(2) C(8) 1.301(7) yes . .
N(2) C(23) 1.477(6) yes . .
N(3) C(39) 1.290(6) yes . .
N(3) C(45) 1.516(7) yes . .
N(4) C(40) 1.291(7) yes . .
N(4) C(55) 1.482(6) yes . .
C(1) C(2) 1.364(7) yes . .
C(1) C(6) 1.373(7) yes . .
C(2) C(3) 1.401(7) yes . .
C(2) C(8) 1.426(7) yes . .
C(3) C(4) 1.381(8) yes . .
C(3) H(1) 0.943(5) no . .
C(4) C(5) 1.373(7) yes . .
C(4) C(9) 1.530(7) yes . .
C(5) C(6) 1.392(7) yes . .
C(5) H(2) 0.941(5) no . .
C(6) C(7) 1.428(7) yes . .
C(7) H(3) 0.940(5) no . .
C(8) H(4) 0.934(5) no . .
C(9) C(10) 1.48(1) yes . .
C(9) C(11) 1.46(1) yes . .
C(9) C(12) 1.59(1) yes . .
C(10) H(5) 0.895(9) no . .
C(10) H(6) 0.954(7) no . .
C(10) H(7) 1.02(1) no . .
C(11) H(8) 1.022(9) no . .
C(11) H(9) 0.938(7) no . .
C(11) H(10) 0.919(7) no . .
C(12) H(11) 0.940(8) no . .
C(12) H(12) 0.948(7) no . .
C(12) H(13) 0.925(8) no . .
C(13) C(14) 1.494(7) yes . .
C(13) C(15) 1.548(7) yes . .
C(13) C(16) 1.584(7) yes . .
C(14) C(21) 1.524(7) yes . .
C(14) H(14) 0.986(5) no . .
C(14) H(15) 0.955(5) no . .
C(15) C(19) 1.521(8) yes . .
C(15) H(16) 0.926(5) no . .
C(15) H(17) 0.969(6) no . .
C(16) C(17) 1.526(8) yes . .
C(16) H(18) 0.956(6) no . .
C(16) H(19) 0.916(5) no . .
C(17) C(18) 1.535(9) yes . .
C(17) C(22) 1.492(8) yes . .
C(17) H(20) 0.986(6) no . .
C(18) C(19) 1.579(9) yes . .
C(18) H(21) 0.954(6) no . .
C(18) H(22) 0.915(6) no . .
C(19) C(20) 1.490(8) yes . .
C(19) H(23) 0.939(6) no . .
C(20) C(21) 1.534(8) yes . .
C(20) H(24) 0.946(6) no . .
C(20) H(25) 0.986(6) no . .
C(21) C(22) 1.585(8) yes . .
C(21) H(26) 0.929(5) no . .
C(22) H(27) 0.967(6) no . .
C(22) H(28) 0.946(5) no . .
C(23) C(24) 1.580(7) yes . .
C(23) C(25) 1.500(8) yes . .
C(23) C(26) 1.531(8) yes . .
C(24) C(29) 1.529(7) yes . .
C(24) H(29) 0.945(5) no . .
C(24) H(30) 0.931(5) no . .
C(25) C(31) 1.535(8) yes . .
C(25) H(31) 0.986(6) no . .
C(25) H(32) 0.957(6) no . .
C(26) C(27) 1.514(8) yes . .
C(26) H(33) 0.925(6) no . .
C(26) H(34) 0.984(6) no . .
C(27) C(28) 1.572(9) yes . .
C(27) C(32) 1.488(9) yes . .
C(27) H(35) 0.947(6) no . .
C(28) C(29) 1.532(8) yes . .
C(28) H(36) 0.926(6) no . .
C(28) H(37) 0.952(6) no . .
C(29) C(30) 1.491(8) yes . .
C(29) H(38) 0.987(5) no . .
C(30) C(31) 1.581(9) yes . .
C(30) H(39) 0.937(6) no . .
C(30) H(40) 0.949(6) no . .
C(31) C(32) 1.513(9) yes . .
C(31) H(41) 0.941(6) no . .
C(32) H(42) 0.971(6) no . .
C(32) H(43) 0.965(7) no . .
C(33) C(34) 1.388(7) yes . .
C(33) C(38) 1.428(7) yes . .
C(34) C(35) 1.381(7) yes . .
C(34) C(39) 1.469(7) yes . .
C(35) C(36) 1.444(8) yes . .
C(35) H(44) 0.955(5) no . .
C(36) C(37) 1.410(7) yes . .
C(36) C(41) 1.520(8) yes . .
C(37) C(38) 1.388(7) yes . .
C(37) H(45) 0.973(5) no . .
C(38) C(40) 1.438(7) yes . .
C(39) H(46) 0.953(5) no . .
C(40) H(47) 0.973(5) no . .
C(41) C(42) 1.55(1) yes . .
C(41) C(43) 1.59(1) yes . .
C(41) C(44) 1.53(1) yes . .
C(41) C(67) 1.63(2) yes . .
C(41) C(68) 1.40(3) yes . .
C(41) C(69) 1.75(2) yes . .
C(42) C(69) 0.65(2) yes . .
C(43) C(67) 1.19(3) yes . .
C(43) C(68) 1.54(3) yes . .
C(44) C(68) 1.03(3) yes . .
C(45) C(46) 1.533(7) yes . .
C(45) C(47) 1.559(7) yes . .
C(45) C(48) 1.504(7) yes . .
C(46) C(54) 1.549(8) yes . .
C(46) H(57) 0.936(5) no . .
C(46) H(58) 0.962(6) no . .
C(47) C(50) 1.574(8) yes . .
C(47) H(59) 0.941(5) no . .
C(47) H(60) 0.934(5) no . .
C(48) C(52) 1.559(8) yes . .
C(48) H(61) 0.966(5) no . .
C(48) H(62) 0.944(5) no . .
C(49) C(50) 1.519(8) yes . .
C(49) C(54) 1.549(8) yes . .
C(49) H(63) 0.956(6) no . .
C(49) H(64) 0.931(6) no . .
C(50) C(51) 1.490(8) yes . .
C(50) H(65) 0.968(6) no . .
C(51) C(52) 1.550(8) yes . .
C(51) H(66) 0.956(6) no . .
C(51) H(67) 0.962(6) no . .
C(52) C(53) 1.529(8) yes . .
C(52) H(68) 0.930(5) no . .
C(53) C(54) 1.506(8) yes . .
C(53) H(69) 0.969(6) no . .
C(53) H(70) 0.956(6) no . .
C(54) H(71) 0.942(6) no . .
C(55) C(56) 1.534(7) yes . .
C(55) C(57) 1.574(7) yes . .
C(55) C(58) 1.519(7) yes . .
C(56) C(64) 1.513(8) yes . .
C(56) H(72) 0.949(5) no . .
C(56) H(73) 0.970(5) no . .
C(57) C(60) 1.532(8) yes . .
C(57) H(74) 0.951(5) no . .
C(57) H(75) 0.941(5) no . .
C(58) C(62) 1.531(7) yes . .
C(58) H(76) 0.976(5) no . .
C(58) H(77) 0.947(5) no . .
C(59) C(60) 1.500(9) yes . .
C(59) C(64) 1.566(8) yes . .
C(59) H(78) 0.952(6) no . .
C(59) H(79) 0.950(6) no . .
C(60) C(61) 1.512(8) yes . .
C(60) H(80) 0.965(6) no . .
C(61) C(62) 1.565(8) yes . .
C(61) H(81) 0.948(6) no . .
C(61) H(82) 0.951(6) no . .
C(62) C(63) 1.512(8) yes . .
C(62) H(83) 0.950(5) no . .
C(63) C(64) 1.519(8) yes . .
C(63) H(84) 0.975(6) no . .
C(63) H(85) 0.944(6) no . .
C(64) H(86) 0.943(6) no . .
